data_7223264
loop_
_publ_author_name
'Jiang, Xiang'
'Hu, Kong-Qiu'
'Kou, Hui-Zhong'

_publ_section_title
;
 Tunable gas adsorption properties of porous coordination polymers by
 modification of macrocyclic metallic tectons
;
_journal_issue 22
_journal_name_full CrystEngComm
_journal_page_first 4084
_journal_paper_doi 10.1039/C5CE01577D
_journal_volume 18
_journal_year 2016
_chemical_formula_moiety 'C57 H76 N12 Ni2 O12,17(H2 O)'
_chemical_formula_sum 'C57 H110 N12 Ni2 O29'
_chemical_formula_weight 1544.98
_space_group_crystal_system monoclinic
_space_group_IT_number 15
_space_group_name_Hall '-C 2yc'
_space_group_name_H-M_alt 'C 1 2/c 1'
_symmetry_space_group_name_Hall '-C 2yc'
_symmetry_space_group_name_H-M 'C 1 2/c 1'
_atom_sites_solution_hydrogens mixed
_audit_creation_method SHELXL-2014/7
_audit_update_record
;
2015-11-11 deposited with the CCDC.
2015-11-13 downloaded from the CCDC.
;
_cell_angle_alpha 90
_cell_angle_beta 127.964(2)
_cell_angle_gamma 90
_cell_formula_units_Z 4
_cell_length_a 37.153(3)
_cell_length_b 8.9381(8)
_cell_length_c 29.414(3)
_cell_measurement_reflns_used 1984
_cell_measurement_temperature 173(2)
_cell_measurement_theta_max 23.50
_cell_measurement_theta_min 2.39
_cell_volume 7700.8(12)
_computing_cell_refinement 'Bruker SMART'
_computing_data_collection 'Bruker SMART'
_computing_data_reduction 'Bruker SAINT'
_computing_molecular_graphics 'Diamond 3.2'
_computing_publication_material 'Diamond 3.2'
_computing_structure_refinement 'SHELXL-2014/7 (Sheldrick, 2014)'
_computing_structure_solution 'SHELXL-2014/7 (Sheldrick, 2014)'
_diffrn_ambient_temperature 173(2)
_diffrn_measured_fraction_theta_full 0.995
_diffrn_measured_fraction_theta_max 0.979
_diffrn_measurement_device_type 'CCD area detector'
_diffrn_measurement_method 'phi and omega scans'
_diffrn_radiation_type MoK\a
_diffrn_radiation_wavelength 0.71073
_diffrn_reflns_av_R_equivalents 0.0694
_diffrn_reflns_av_unetI/netI 0.1010
_diffrn_reflns_Laue_measured_fraction_full 0.995
_diffrn_reflns_Laue_measured_fraction_max 0.979
_diffrn_reflns_limit_h_max 46
_diffrn_reflns_limit_h_min -46
_diffrn_reflns_limit_k_max 11
_diffrn_reflns_limit_k_min -10
_diffrn_reflns_limit_l_max 33
_diffrn_reflns_limit_l_min -36
_diffrn_reflns_number 19425
_diffrn_reflns_point_group_measured_fraction_full 0.995
_diffrn_reflns_point_group_measured_fraction_max 0.979
_diffrn_reflns_theta_full 25.242
_diffrn_reflns_theta_max 26.397
_diffrn_reflns_theta_min 1.390
_diffrn_source 'sealed tube'
_exptl_absorpt_coefficient_mu 0.574
_exptl_absorpt_correction_T_max 0.7454
_exptl_absorpt_correction_T_min 0.6637
_exptl_absorpt_correction_type multi-scan
_exptl_absorpt_process_details 'SADABS (Bruker, 2000)'
_exptl_crystal_colour purple
_exptl_crystal_density_diffrn 1.333
_exptl_crystal_description needle
_exptl_crystal_F_000 3296
_exptl_crystal_size_max 0.35
_exptl_crystal_size_mid 0.22
_exptl_crystal_size_min 0.20
_refine_diff_density_max 1.546
_refine_diff_density_min -0.607
_refine_diff_density_rms 0.107
_refine_ls_extinction_method none
_refine_ls_goodness_of_fit_ref 0.998
_refine_ls_hydrogen_treatment constr
_refine_ls_matrix_type full
_refine_ls_number_parameters 468
_refine_ls_number_reflns 7729
_refine_ls_number_restraints 12
_refine_ls_restrained_S_all 1.005
_refine_ls_R_factor_all 0.1148
_refine_ls_R_factor_gt 0.0674
_refine_ls_shift/su_max 0.008
_refine_ls_shift/su_mean 0.000
_refine_ls_structure_factor_coef Fsqd
_refine_ls_weighting_details 'w=1/[\s^2^(Fo^2^)+(0.1124P)^2^+2.3333P] where P=(Fo^2^+2Fc^2^)/3'
_refine_ls_weighting_scheme calc
_refine_ls_wR_factor_gt 0.1753
_refine_ls_wR_factor_ref 0.2088
_reflns_Friedel_coverage 0.000
_reflns_number_gt 4746
_reflns_number_total 7729
_reflns_threshold_expression 'I > 2\s(I)'
_cod_data_source_file c5ce01577d2.cif
_cod_data_source_block 2
_cod_depositor_comments
;
The following automatic conversions were performed:

'_exptl_absorpt_correction_type' value 'Multi-scan' changed to
'multi-scan' according to
/usr/data/users/saulius/crontab/automatic-downloads/rss-feeds/RSC/lib/dictionaries/cif_core.dic
dictionary named 'cif_core.dic' version 2.4.2 from 2011-04-26.

Automatic conversion script
Id: cif_fix_values 4268 2015-11-12 08:31:59Z antanas 

 Adding full bibliography for 7223263--7223270.cif.
;
_cod_database_code 7223264
_shelx_shelxl_version_number 2014/7
_shelx_space_group_comment
;
The symmetry employed for this shelxl refinement is uniquely defined
by the following loop, which should always be used as a source of
symmetry information in preference to the above space-group names.
They are only intended as comments.
;

loop_
_space_group_symop_operation_xyz
'x, y, z'
'-x, y, -z+1/2'
'x+1/2, y+1/2, z'
'-x+1/2, y+1/2, -z+1/2'
'-x, -y, -z'
'x, -y, z-1/2'
'-x+1/2, -y+1/2, -z'
'x+1/2, -y+1/2, z-1/2'

loop_
_atom_site_label
_atom_site_type_symbol
_atom_site_fract_x
_atom_site_fract_y
_atom_site_fract_z
_atom_site_U_iso_or_equiv
_atom_site_adp_type
_atom_site_occupancy
_atom_site_site_symmetry_order
_atom_site_calc_flag
_atom_site_refinement_flags_posn
_atom_site_refinement_flags_adp
_atom_site_refinement_flags_occupancy
Ni1 Ni 0.0000 1.0000 0.0000 0.0196(2) Uani 1 2 d S . P
Ni2 Ni 0.2500 -0.7500 0.5000 0.0177(2) Uani 1 2 d S . P
O6 O 0.19939(10) -0.5773(3) 0.45408(12) 0.0229(7) Uani 1 1 d . . .
O5 O 0.17308(12) -0.5313(4) 0.50336(14) 0.0342(9) Uani 1 1 d . . .
O4 O 0.05683(10) -0.0715(3) 0.29470(12) 0.0231(7) Uani 1 1 d . . .
O1 O -0.00309(10) 0.3196(3) 0.19460(12) 0.0242(7) Uani 1 1 d . . .
O3 O 0.08402(11) 0.7727(4) 0.11962(14) 0.0320(8) Uani 1 1 d . . .
O2 O 0.01006(11) 0.8236(3) 0.05682(13) 0.0274(8) Uani 1 1 d . . .
N2 N 0.24105(12) -0.7632(4) 0.56145(14) 0.0216(8) Uani 1 1 d . . .
H2 H 0.2195 -0.6840 0.5529 0.026 Uiso 1 1 calc R U .
N1 N 0.19766(12) -0.9104(4) 0.45422(15) 0.0237(9) Uani 1 1 d . . .
N3 N 0.18819(13) -0.8824(5) 0.36933(16) 0.0313(10) Uani 1 1 d . . .
N4 N -0.00582(14) 0.8449(4) -0.05767(15) 0.0261(9) Uani 1 1 d . . .
N6 N 0.06819(13) 1.0234(4) 0.04391(16) 0.0257(9) Uani 1 1 d . . .
H6N H 0.0829 0.9440 0.0731 0.031 Uiso 1 1 calc R U .
N5 N 0.06642(15) 0.8883(5) -0.03136(17) 0.0329(10) Uani 1 1 d . . .
C25 C 0.01827(17) 0.9037(6) -0.0795(2) 0.0302(11) Uani 1 1 d . . .
H25A H 0.0105 0.8461 -0.1124 0.036 Uiso 1 1 calc R U .
H25B H 0.0104 1.0077 -0.0908 0.036 Uiso 1 1 calc R U .
C27 C 0.06836(19) 0.7400(6) -0.0072(2) 0.0400(13) Uani 1 1 d . . .
H27A H 0.0882 0.7441 0.0346 0.048 Uiso 1 1 calc R U .
H27B H 0.0800 0.6648 -0.0190 0.048 Uiso 1 1 calc R U .
C26 C 0.01870(18) 0.7017(5) -0.0313(2) 0.0325(12) Uani 1 1 d . . .
H26A H 0.0061 0.6226 -0.0598 0.039 Uiso 1 1 calc R U .
H26B H 0.0174 0.6715 -0.0006 0.039 Uiso 1 1 calc R U .
C29 C 0.08564(17) 1.0098(6) 0.0098(2) 0.0334(12) Uani 1 1 d . . .
H29A H 0.0795 1.1029 -0.0108 0.040 Uiso 1 1 calc R U .
H29B H 0.1185 0.9971 0.0364 0.040 Uiso 1 1 calc R U .
C28 C 0.07996(17) 1.1676(6) 0.0755(2) 0.0326(12) Uani 1 1 d . . .
H28A H 0.0702 1.2509 0.0492 0.039 Uiso 1 1 calc R U .
H28B H 0.1127 1.1747 0.1053 0.039 Uiso 1 1 calc R U .
C24 C -0.05580(17) 0.8272(6) -0.1024(2) 0.0321(12) Uani 1 1 d . . .
H24A H -0.0621 0.7324 -0.1221 0.039 Uiso 1 1 calc R U .
H24B H -0.0673 0.9066 -0.1307 0.039 Uiso 1 1 calc R U .
C14 C 0.16426(16) -0.8595(6) 0.39376(19) 0.0296(11) Uani 1 1 d . . .
H14A H 0.1365 -0.9186 0.3735 0.036 Uiso 1 1 calc R U .
H14B H 0.1566 -0.7549 0.3921 0.036 Uiso 1 1 calc R U .
C16 C 0.21074(17) -1.0563(5) 0.4441(2) 0.0309(12) Uani 1 1 d . . .
H16A H 0.1886 -1.1330 0.4345 0.037 Uiso 1 1 calc R U .
H16B H 0.2406 -1.0877 0.4780 0.037 Uiso 1 1 calc R U .
C15 C 0.21150(18) -1.0278(5) 0.3940(2) 0.0332(12) Uani 1 1 d . . .
H15A H 0.2427 -1.0231 0.4072 0.040 Uiso 1 1 calc R U .
H15B H 0.1955 -1.1067 0.3655 0.040 Uiso 1 1 calc R U .
C11 C 0.28215(16) -0.7414(6) 0.62209(18) 0.0292(11) Uani 1 1 d . . .
H11A H 0.2724 -0.7232 0.6456 0.035 Uiso 1 1 calc R U .
H11B H 0.2998 -0.8332 0.6357 0.035 Uiso 1 1 calc R U .
C12 C 0.21744(17) -0.9069(5) 0.5508(2) 0.0289(11) Uani 1 1 d . . .
H12A H 0.2053 -0.9106 0.5720 0.035 Uiso 1 1 calc R U .
H12B H 0.2387 -0.9893 0.5635 0.035 Uiso 1 1 calc R U .
C13 C 0.17906(17) -0.9198(6) 0.4869(2) 0.0326(12) Uani 1 1 d . . .
H13A H 0.1634 -1.0145 0.4788 0.039 Uiso 1 1 calc R U .
H13B H 0.1572 -0.8399 0.4747 0.039 Uiso 1 1 calc R U .
C10 C 0.17389(15) -0.5093(5) 0.46209(19) 0.0227(10) Uani 1 1 d . . .
C7 C 0.14194(14) -0.3947(5) 0.41726(17) 0.0196(9) Uani 1 1 d . . .
C6 C 0.13502(15) -0.3817(5) 0.36513(18) 0.0246(10) Uani 1 1 d . . .
H6 H 0.1504 -0.4462 0.3575 0.030 Uiso 1 1 calc R U .
C5 C 0.10628(16) -0.2765(5) 0.32502(19) 0.0254(11) Uani 1 1 d . . .
H5 H 0.1016 -0.2713 0.2902 0.030 Uiso 1 1 calc R U .
C4 C 0.08414(14) -0.1776(5) 0.33658(18) 0.0177(9) Uani 1 1 d . . .
C9 C 0.09054(14) -0.1854(5) 0.38817(17) 0.0187(9) Uani 1 1 d . . .
H9 H 0.0759 -0.1182 0.3961 0.022 Uiso 1 1 calc R U .
C8 C 0.11902(14) -0.2948(5) 0.42763(18) 0.0206(10) Uani 1 1 d . . .
H8 H 0.1230 -0.3017 0.4620 0.025 Uiso 1 1 calc R U .
C3 C 0.03084(14) 0.0240(5) 0.30333(17) 0.0170(9) Uani 1 1 d . . .
H3A H 0.0511 0.0864 0.3370 0.020 Uiso 1 1 calc R U .
H3B H 0.0125 -0.0355 0.3097 0.020 Uiso 1 1 calc R U .
C1 C 0.0000 0.1218(6) 0.2500 0.0136(12) Uani 1 2 d S T P
C2 C 0.02869(14) 0.2204(5) 0.24087(17) 0.0176(9) Uani 1 1 d . . .
H2A H 0.0511 0.2764 0.2756 0.021 Uiso 1 1 calc R U .
H2B H 0.0445 0.1600 0.2307 0.021 Uiso 1 1 calc R U .
C17 C 0.01217(16) 0.4280(5) 0.17746(18) 0.0219(10) Uani 1 1 d . . .
C21 C -0.02236(16) 0.5163(5) 0.1324(2) 0.0277(11) Uani 1 1 d . . .
H21 H -0.0524 0.5036 0.1184 0.033 Uiso 1 1 calc R U .
C22 C -0.01155(16) 0.6229(5) 0.1088(2) 0.0276(11) Uani 1 1 d . . .
H22 H -0.0347 0.6807 0.0782 0.033 Uiso 1 1 calc R U .
C20 C 0.03332(16) 0.6460(5) 0.12966(18) 0.0226(10) Uani 1 1 d . . .
C19 C 0.06717(16) 0.5617(5) 0.17609(18) 0.0237(10) Uani 1 1 d . . .
H19 H 0.0975 0.5790 0.1918 0.028 Uiso 1 1 calc R U .
C18 C 0.05702(16) 0.4505(5) 0.20024(18) 0.0240(10) Uani 1 1 d . . .
H18 H 0.0801 0.3931 0.2311 0.029 Uiso 1 1 calc R U .
C23 C 0.04341(16) 0.7562(5) 0.10026(19) 0.0229(10) Uani 1 1 d . . .
O1W O 0.1337(3) 0.5196(6) 0.1297(3) 0.127(3) Uani 1 1 d . . .
H1W H 0.1601 0.5535 0.1524 0.190 Uiso 1 1 d R U .
H2W H 0.1163 0.5804 0.1300 0.190 Uiso 1 1 d R U .
O6W O 0.21300(18) 0.1556(6) 0.1425(2) 0.0945(18) Uani 1 1 d . . .
H11W H 0.1950 0.2253 0.1180 0.142 Uiso 1 1 d R U .
H12W H 0.2305 0.1451 0.1321 0.142 Uiso 1 1 d R U .
O8WA O 0.2761(6) 0.143(2) 0.3250(9) 0.188(8) Uani 0.5 1 d . U P
O8WB O 0.2462(4) 0.2255(15) 0.2627(6) 0.104(4) Uani 0.5 1 d . . P
O9W O 0.2096(7) 0.965(3) 0.2052(11) 0.251(11) Uani 0.5 1 d . U P
O7W O 0.12700(14) 0.1267(5) 0.24779(15) 0.0589(12) Uani 1 1 d . . .
H14W H 0.1313 0.1150 0.2795 0.088 Uiso 1 1 d R U .
H13W H 0.1501 0.1685 0.2542 0.088 Uiso 1 1 d R U .
O5W O 0.1573(2) 0.3839(6) 0.0700(3) 0.113(2) Uani 1 1 d . . .
H9W H 0.1628 0.4132 0.0471 0.169 Uiso 1 1 d R U .
H10W H 0.1398 0.4369 0.0730 0.169 Uiso 1 1 d R U .
O4W O 0.16878(17) 0.3606(5) 0.23195(18) 0.0713(14) Uani 1 1 d . . .
H8W H 0.1481 0.4198 0.2048 0.107 Uiso 1 1 d R U .
H7W H 0.1973 0.3765 0.2434 0.107 Uiso 1 1 d R U .
O2W O 0.15238(15) 0.8580(5) 0.22971(18) 0.0708(14) Uani 1 1 d . . .
H3W H 0.1711 0.9226 0.2294 0.106 Uiso 1 1 d R U .
H4W H 0.1290 0.8328 0.1960 0.106 Uiso 1 1 d R U .
O3W O 0.19566(15) 0.6106(5) 0.30631(17) 0.0653(13) Uani 1 1 d . . .
H5W H 0.1823 0.6958 0.2904 0.098 Uiso 1 1 d R U .
H6W H 0.1712 0.5613 0.2826 0.098 Uiso 1 1 d R U .

loop_
_atom_site_aniso_label
_atom_site_aniso_U_11
_atom_site_aniso_U_22
_atom_site_aniso_U_33
_atom_site_aniso_U_23
_atom_site_aniso_U_13
_atom_site_aniso_U_12
Ni1 0.0274(4) 0.0162(4) 0.0185(4) 0.0003(3) 0.0158(4) -0.0026(3)
Ni2 0.0193(4) 0.0151(4) 0.0162(4) 0.0012(3) 0.0097(3) 0.0014(3)
O6 0.0259(17) 0.0204(17) 0.0230(16) 0.0041(13) 0.0153(14) 0.0070(14)
O5 0.046(2) 0.035(2) 0.0309(18) 0.0162(15) 0.0283(17) 0.0227(17)
O4 0.0306(17) 0.0203(17) 0.0216(16) 0.0054(13) 0.0176(14) 0.0103(14)
O1 0.0280(17) 0.0182(17) 0.0275(17) 0.0123(14) 0.0178(15) 0.0032(14)
O3 0.037(2) 0.030(2) 0.0334(18) 0.0085(15) 0.0237(16) -0.0002(16)
O2 0.0368(19) 0.0239(18) 0.0270(17) 0.0076(15) 0.0224(16) 0.0006(15)
N2 0.026(2) 0.020(2) 0.0182(18) 0.0006(16) 0.0131(16) 0.0030(16)
N1 0.024(2) 0.021(2) 0.0221(19) -0.0014(16) 0.0122(17) -0.0013(16)
N3 0.029(2) 0.032(2) 0.020(2) -0.0044(18) 0.0092(18) -0.0023(19)
N4 0.039(2) 0.021(2) 0.023(2) -0.0023(16) 0.0210(19) -0.0042(18)
N6 0.032(2) 0.024(2) 0.024(2) 0.0014(17) 0.0192(18) -0.0051(17)
N5 0.045(3) 0.034(3) 0.033(2) 0.0051(19) 0.030(2) 0.005(2)
C25 0.045(3) 0.029(3) 0.028(3) 0.000(2) 0.028(2) -0.002(2)
C27 0.054(4) 0.032(3) 0.038(3) 0.005(2) 0.031(3) 0.012(3)
C26 0.056(3) 0.017(2) 0.036(3) -0.002(2) 0.034(3) -0.001(2)
C29 0.032(3) 0.037(3) 0.036(3) 0.005(2) 0.023(2) -0.003(2)
C28 0.035(3) 0.030(3) 0.033(3) -0.009(2) 0.021(2) -0.010(2)
C24 0.048(3) 0.027(3) 0.024(2) -0.007(2) 0.024(2) -0.011(2)
C14 0.024(2) 0.030(3) 0.022(2) -0.002(2) 0.008(2) -0.001(2)
C16 0.032(3) 0.018(2) 0.036(3) -0.005(2) 0.017(2) -0.007(2)
C15 0.040(3) 0.024(3) 0.035(3) -0.012(2) 0.023(2) -0.005(2)
C11 0.029(3) 0.035(3) 0.020(2) 0.003(2) 0.013(2) 0.000(2)
C12 0.037(3) 0.022(3) 0.035(3) -0.002(2) 0.026(2) -0.005(2)
C13 0.032(3) 0.030(3) 0.043(3) -0.004(2) 0.026(2) -0.008(2)
C10 0.021(2) 0.017(2) 0.025(2) 0.0018(19) 0.012(2) 0.0044(19)
C7 0.020(2) 0.014(2) 0.019(2) 0.0003(17) 0.0094(19) -0.0006(18)
C6 0.027(2) 0.019(2) 0.027(2) 0.000(2) 0.017(2) 0.008(2)
C5 0.033(3) 0.024(3) 0.020(2) 0.0021(19) 0.016(2) 0.007(2)
C4 0.020(2) 0.010(2) 0.024(2) 0.0032(18) 0.0141(19) 0.0034(17)
C9 0.021(2) 0.016(2) 0.021(2) -0.0009(18) 0.0141(19) 0.0015(18)
C8 0.021(2) 0.020(2) 0.020(2) 0.0024(18) 0.0129(19) 0.0006(19)
C3 0.021(2) 0.014(2) 0.018(2) 0.0011(17) 0.0132(19) 0.0011(18)
C1 0.018(3) 0.010(3) 0.014(3) 0.000 0.010(2) 0.000
C2 0.020(2) 0.016(2) 0.015(2) 0.0009(17) 0.0096(18) -0.0003(17)
C17 0.032(3) 0.014(2) 0.025(2) 0.0045(19) 0.020(2) 0.004(2)
C21 0.028(3) 0.021(3) 0.038(3) 0.012(2) 0.022(2) 0.008(2)
C22 0.035(3) 0.020(3) 0.033(3) 0.010(2) 0.024(2) 0.009(2)
C20 0.034(3) 0.016(2) 0.024(2) 0.0026(19) 0.021(2) 0.003(2)
C19 0.028(2) 0.022(2) 0.023(2) -0.0009(19) 0.016(2) -0.003(2)
C18 0.029(3) 0.022(2) 0.021(2) 0.0058(19) 0.015(2) 0.001(2)
C23 0.032(3) 0.017(2) 0.026(2) 0.002(2) 0.021(2) -0.003(2)
O1W 0.228(8) 0.112(5) 0.119(5) 0.064(4) 0.147(6) 0.108(5)
O6W 0.079(4) 0.115(5) 0.102(4) 0.021(4) 0.062(3) 0.030(3)
O8WA 0.152(12) 0.260(16) 0.213(14) 0.020(12) 0.143(11) 0.064(11)
O8WB 0.104(10) 0.118(10) 0.124(10) -0.001(8) 0.087(9) 0.017(8)
O9W 0.187(14) 0.262(17) 0.357(19) 0.139(14) 0.195(14) -0.018(12)
O7W 0.055(3) 0.065(3) 0.028(2) -0.001(2) 0.0108(19) 0.012(2)
O5W 0.195(7) 0.091(4) 0.158(5) 0.047(4) 0.162(6) 0.044(4)
O4W 0.090(4) 0.058(3) 0.053(3) 0.015(2) 0.038(3) 0.021(3)
O2W 0.063(3) 0.046(3) 0.059(3) -0.011(2) 0.016(2) -0.011(2)
O3W 0.070(3) 0.070(3) 0.054(3) 0.002(2) 0.037(2) 0.002(3)

loop_
_atom_type_symbol
_atom_type_description
_atom_type_scat_dispersion_real
_atom_type_scat_dispersion_imag
_atom_type_scat_source
C C 0.0033 0.0016 'International Tables Vol C Tables 4.2.6.8 and 6.1.1.4'
H H 0.0000 0.0000 'International Tables Vol C Tables 4.2.6.8 and 6.1.1.4'
N N 0.0061 0.0033 'International Tables Vol C Tables 4.2.6.8 and 6.1.1.4'
Ni Ni 0.3393 1.1124 'International Tables Vol C Tables 4.2.6.8 and 6.1.1.4'
O O 0.0106 0.0060 'International Tables Vol C Tables 4.2.6.8 and 6.1.1.4'

loop_
_geom_angle_atom_site_label_1
_geom_angle_atom_site_label_2
_geom_angle_atom_site_label_3
_geom_angle
_geom_angle_site_symmetry_1
_geom_angle_site_symmetry_3
N6 Ni1 N6 180.0 . 5_575
N6 Ni1 N4 87.13(15) . 5_575
N6 Ni1 N4 92.87(15) 5_575 5_575
N6 Ni1 N4 92.87(15) . .
N6 Ni1 N4 87.13(15) 5_575 .
N4 Ni1 N4 180.0 5_575 .
N6 Ni1 O2 91.64(13) . .
N6 Ni1 O2 88.36(13) 5_575 .
N4 Ni1 O2 88.50(13) 5_575 .
N4 Ni1 O2 91.51(13) . .
N6 Ni1 O2 88.36(13) . 5_575
N6 Ni1 O2 91.64(13) 5_575 5_575
N4 Ni1 O2 91.50(13) 5_575 5_575
N4 Ni1 O2 88.49(13) . 5_575
O2 Ni1 O2 180.0 . 5_575
N2 Ni2 N2 180.0 7_536 .
N2 Ni2 N1 86.40(14) 7_536 7_536
N2 Ni2 N1 93.60(14) . 7_536
N2 Ni2 N1 93.60(14) 7_536 .
N2 Ni2 N1 86.40(14) . .
N1 Ni2 N1 180.0(2) 7_536 .
N2 Ni2 O6 92.42(13) 7_536 7_536
N2 Ni2 O6 87.58(13) . 7_536
N1 Ni2 O6 88.87(13) 7_536 7_536
N1 Ni2 O6 91.12(13) . 7_536
N2 Ni2 O6 87.58(13) 7_536 .
N2 Ni2 O6 92.42(13) . .
N1 Ni2 O6 91.13(13) 7_536 .
N1 Ni2 O6 88.87(13) . .
O6 Ni2 O6 180.00(10) 7_536 .
C10 O6 Ni2 134.0(3) . .
C4 O4 C3 117.3(3) . .
C17 O1 C2 120.2(3) . .
C23 O2 Ni1 136.9(3) . .
C12 N2 C11 114.0(3) . .
C12 N2 Ni2 105.2(3) . .
C11 N2 Ni2 116.8(3) . .
C12 N2 H2 106.7 . .
C11 N2 H2 106.7 . .
Ni2 N2 H2 106.7 . .
C14 N1 C16 99.5(3) . .
C14 N1 C13 114.4(4) . .
C16 N1 C13 114.7(4) . .
C14 N1 Ni2 108.7(3) . .
C16 N1 Ni2 116.1(3) . .
C13 N1 Ni2 103.8(3) . .
C14 N3 C11 115.4(4) . 7_536
C14 N3 C15 103.3(4) . .
C11 N3 C15 115.2(4) 7_536 .
C25 N4 C26 101.1(4) . .
C25 N4 C24 114.4(3) . .
C26 N4 C24 113.8(4) . .
C25 N4 Ni1 109.1(3) . .
C26 N4 Ni1 115.0(3) . .
C24 N4 Ni1 103.8(3) . .
C28 N6 C29 114.0(4) . .
C28 N6 Ni1 105.0(3) . .
C29 N6 Ni1 116.8(3) . .
C28 N6 H6N 106.8 . .
C29 N6 H6N 106.8 . .
Ni1 N6 H6N 106.8 . .
C29 N5 C25 115.0(4) . .
C29 N5 C27 114.6(4) . .
C25 N5 C27 102.6(4) . .
N5 C25 N4 104.8(4) . .
N5 C25 H25A 110.8 . .
N4 C25 H25A 110.8 . .
N5 C25 H25B 110.8 . .
N4 C25 H25B 110.8 . .
H25A C25 H25B 108.9 . .
N5 C27 C26 106.5(4) . .
N5 C27 H27A 110.4 . .
C26 C27 H27A 110.4 . .
N5 C27 H27B 110.4 . .
C26 C27 H27B 110.4 . .
H27A C27 H27B 108.6 . .
N4 C26 C27 102.9(4) . .
N4 C26 H26A 111.2 . .
C27 C26 H26A 111.2 . .
N4 C26 H26B 111.2 . .
C27 C26 H26B 111.2 . .
H26A C26 H26B 109.1 . .
N5 C29 N6 115.3(4) . .
N5 C29 H29A 108.5 . .
N6 C29 H29A 108.5 . .
N5 C29 H29B 108.5 . .
N6 C29 H29B 108.5 . .
H29A C29 H29B 107.5 . .
N6 C28 C24 108.1(4) . 5_575
N6 C28 H28A 110.1 . .
C24 C28 H28A 110.1 5_575 .
N6 C28 H28B 110.1 . .
C24 C28 H28B 110.1 5_575 .
H28A C28 H28B 108.4 . .
N4 C24 C28 110.6(4) . 5_575
N4 C24 H24A 109.5 . .
C28 C24 H24A 109.5 5_575 .
N4 C24 H24B 109.5 . .
C28 C24 H24B 109.5 5_575 .
H24A C24 H24B 108.1 . .
N3 C14 N1 103.5(4) . .
N3 C14 H14A 111.1 . .
N1 C14 H14A 111.1 . .
N3 C14 H14B 111.1 . .
N1 C14 H14B 111.1 . .
H14A C14 H14B 109.0 . .
N1 C16 C15 104.6(4) . .
N1 C16 H16A 110.8 . .
C15 C16 H16A 110.8 . .
N1 C16 H16B 110.8 . .
C15 C16 H16B 110.8 . .
H16A C16 H16B 108.9 . .
N3 C15 C16 105.7(4) . .
N3 C15 H15A 110.6 . .
C16 C15 H15A 110.6 . .
N3 C15 H15B 110.6 . .
C16 C15 H15B 110.6 . .
H15A C15 H15B 108.7 . .
N3 C11 N2 114.4(4) 7_536 .
N3 C11 H11A 108.7 7_536 .
N2 C11 H11A 108.7 . .
N3 C11 H11B 108.7 7_536 .
N2 C11 H11B 108.7 . .
H11A C11 H11B 107.6 . .
N2 C12 C13 108.3(4) . .
N2 C12 H12A 110.0 . .
C13 C12 H12A 110.0 . .
N2 C12 H12B 110.0 . .
C13 C12 H12B 110.0 . .
H12A C12 H12B 108.4 . .
N1 C13 C12 109.9(4) . .
N1 C13 H13A 109.7 . .
C12 C13 H13A 109.7 . .
N1 C13 H13B 109.7 . .
C12 C13 H13B 109.7 . .
H13A C13 H13B 108.2 . .
O5 C10 O6 125.1(4) . .
O5 C10 C7 118.7(4) . .
O6 C10 C7 116.2(4) . .
C8 C7 C6 117.6(4) . .
C8 C7 C10 120.2(4) . .
C6 C7 C10 122.1(4) . .
C5 C6 C7 121.6(4) . .
C5 C6 H6 119.2 . .
C7 C6 H6 119.2 . .
C6 C5 C4 119.6(4) . .
C6 C5 H5 120.2 . .
C4 C5 H5 120.2 . .
O4 C4 C5 116.1(4) . .
O4 C4 C9 123.2(4) . .
C5 C4 C9 120.6(4) . .
C8 C9 C4 118.8(4) . .
C8 C9 H9 120.6 . .
C4 C9 H9 120.6 . .
C9 C8 C7 121.7(4) . .
C9 C8 H8 119.1 . .
C7 C8 H8 119.1 . .
O4 C3 C1 108.8(3) . .
O4 C3 H3A 109.9 . .
C1 C3 H3A 109.9 . .
O4 C3 H3B 109.9 . .
C1 C3 H3B 109.9 . .
H3A C3 H3B 108.3 . .
C3 C1 C3 110.1(5) . 2
C3 C1 C2 108.3(2) . 2
C3 C1 C2 110.3(2) 2 2
C3 C1 C2 110.3(2) . .
C3 C1 C2 108.3(2) 2 .
C2 C1 C2 109.6(5) 2 .
O1 C2 C1 105.5(3) . .
O1 C2 H2A 110.6 . .
C1 C2 H2A 110.6 . .
O1 C2 H2B 110.6 . .
C1 C2 H2B 110.6 . .
H2A C2 H2B 108.8 . .
O1 C17 C18 125.3(4) . .
O1 C17 C21 113.9(4) . .
C18 C17 C21 120.8(4) . .
C22 C21 C17 119.3(4) . .
C22 C21 H21 120.3 . .
C17 C21 H21 120.3 . .
C21 C22 C20 121.5(4) . .
C21 C22 H22 119.3 . .
C20 C22 H22 119.3 . .
C19 C20 C22 118.1(4) . .
C19 C20 C23 122.0(4) . .
C22 C20 C23 119.9(4) . .
C20 C19 C18 121.6(4) . .
C20 C19 H19 119.2 . .
C18 C19 H19 119.2 . .
C17 C18 C19 118.7(4) . .
C17 C18 H18 120.7 . .
C19 C18 H18 120.7 . .
O3 C23 O2 124.3(4) . .
O3 C23 C20 118.2(4) . .
O2 C23 C20 117.4(4) . .
H1W O1W H2W 106.5 . .
H11W O6W H12W 98.3 . .
H14W O7W H13W 109.3 . .
H9W O5W H10W 118.6 . .
H8W O4W H7W 114.8 . .
H3W O2W H4W 113.3 . .
H5W O3W H6W 92.5 . .

loop_
_geom_bond_atom_site_label_1
_geom_bond_atom_site_label_2
_geom_bond_distance
_geom_bond_site_symmetry_2
Ni1 N6 2.026(4) .
Ni1 N6 2.026(4) 5_575
Ni1 N4 2.096(4) 5_575
Ni1 N4 2.096(4) .
Ni1 O2 2.156(3) .
Ni1 O2 2.156(3) 5_575
Ni2 N2 2.032(3) 7_536
Ni2 N2 2.032(3) .
Ni2 N1 2.104(4) 7_536
Ni2 N1 2.104(4) .
Ni2 O6 2.149(3) 7_536
Ni2 O6 2.149(3) .
O6 C10 1.264(5) .
O5 C10 1.248(5) .
O4 C4 1.382(5) .
O4 C3 1.424(5) .
O1 C17 1.365(5) .
O1 C2 1.434(5) .
O3 C23 1.251(5) .
O2 C23 1.258(5) .
N2 C12 1.476(6) .
N2 C11 1.483(5) .
N2 H2 0.9800 .
N1 C14 1.481(5) .
N1 C16 1.484(6) .
N1 C13 1.491(6) .
N3 C14 1.461(6) .
N3 C11 1.470(6) 7_536
N3 C15 1.481(6) .
N4 C25 1.481(6) .
N4 C26 1.484(6) .
N4 C24 1.483(6) .
N6 C28 1.490(6) .
N6 C29 1.498(6) .
N6 H6N 0.9800 .
N5 C29 1.446(6) .
N5 C25 1.452(6) .
N5 C27 1.484(6) .
C25 H25A 0.9700 .
C25 H25B 0.9700 .
C27 C26 1.554(7) .
C27 H27A 0.9700 .
C27 H27B 0.9700 .
C26 H26A 0.9700 .
C26 H26B 0.9700 .
C29 H29A 0.9700 .
C29 H29B 0.9700 .
C28 C24 1.519(7) 5_575
C28 H28A 0.9700 .
C28 H28B 0.9700 .
C24 C28 1.519(7) 5_575
C24 H24A 0.9700 .
C24 H24B 0.9700 .
C14 H14A 0.9700 .
C14 H14B 0.9700 .
C16 C15 1.513(7) .
C16 H16A 0.9700 .
C16 H16B 0.9700 .
C15 H15A 0.9700 .
C15 H15B 0.9700 .
C11 N3 1.470(6) 7_536
C11 H11A 0.9700 .
C11 H11B 0.9700 .
C12 C13 1.511(7) .
C12 H12A 0.9700 .
C12 H12B 0.9700 .
C13 H13A 0.9700 .
C13 H13B 0.9700 .
C10 C7 1.507(6) .
C7 C8 1.391(6) .
C7 C6 1.395(6) .
C6 C5 1.366(6) .
C6 H6 0.9300 .
C5 C4 1.385(6) .
C5 H5 0.9300 .
C4 C9 1.386(6) .
C9 C8 1.383(6) .
C9 H9 0.9300 .
C8 H8 0.9300 .
C3 C1 1.525(5) .
C3 H3A 0.9700 .
C3 H3B 0.9700 .
C1 C3 1.525(5) 2
C1 C2 1.529(5) 2
C1 C2 1.529(5) .
C2 H2A 0.9700 .
C2 H2B 0.9700 .
C17 C18 1.376(6) .
C17 C21 1.391(6) .
C21 C22 1.377(6) .
C21 H21 0.9300 .
C22 C20 1.392(7) .
C22 H22 0.9300 .
C20 C19 1.379(6) .
C20 C23 1.502(6) .
C19 C18 1.402(6) .
C19 H19 0.9300 .
C18 H18 0.9300 .
O1W H1W 0.8329 .
O1W H2W 0.8477 .
O6W H11W 0.8733 .
O6W H12W 0.8755 .
O8WA O8WB 1.62(2) .
O7W H14W 0.8500 .
O7W H13W 0.8453 .
O5W H9W 0.8567 .
O5W H10W 0.8512 .
O4W H8W 0.8679 .
O4W H7W 0.9057 .
O2W H3W 0.9081 .
O2W H4W 0.8536 .
O3W H5W 0.8713 .
O3W H6W 0.8524 .

loop_
_geom_torsion_atom_site_label_1
_geom_torsion_atom_site_label_2
_geom_torsion_atom_site_label_3
_geom_torsion_atom_site_label_4
_geom_torsion
_geom_torsion_site_symmetry_1
_geom_torsion_site_symmetry_4
C29 N5 C25 N4 -84.5(5) . .
C27 N5 C25 N4 40.7(4) . .
C26 N4 C25 N5 -48.1(4) . .
C24 N4 C25 N5 -170.8(4) . .
Ni1 N4 C25 N5 73.4(4) . .
C29 N5 C27 C26 107.7(5) . .
C25 N5 C27 C26 -17.7(5) . .
C25 N4 C26 C27 34.5(4) . .
C24 N4 C26 C27 157.7(4) . .
Ni1 N4 C26 C27 -82.8(4) . .
N5 C27 C26 N4 -10.9(5) . .
C25 N5 C29 N6 67.3(5) . .
C27 N5 C29 N6 -51.4(6) . .
C28 N6 C29 N5 -166.5(4) . .
Ni1 N6 C29 N5 -43.7(5) . .
C29 N6 C28 C24 173.8(4) . 5_575
Ni1 N6 C28 C24 44.7(4) . 5_575
C25 N4 C24 C28 -155.8(4) . 5_575
C26 N4 C24 C28 88.7(5) . 5_575
Ni1 N4 C24 C28 -37.0(4) . 5_575
C11 N3 C14 N1 -86.0(4) 7_536 .
C15 N3 C14 N1 40.7(4) . .
C16 N1 C14 N3 -48.7(4) . .
C13 N1 C14 N3 -171.4(4) . .
Ni2 N1 C14 N3 73.1(4) . .
C14 N1 C16 C15 37.3(4) . .
C13 N1 C16 C15 159.9(4) . .
Ni2 N1 C16 C15 -79.0(4) . .
C14 N3 C15 C16 -16.2(5) . .
C11 N3 C15 C16 110.6(4) 7_536 .
N1 C16 C15 N3 -13.6(5) . .
C12 N2 C11 N3 166.3(4) . 7_536
Ni2 N2 C11 N3 43.1(5) . 7_536
C11 N2 C12 C13 -175.1(4) . .
Ni2 N2 C12 C13 -45.8(4) . .
C14 N1 C13 C12 -156.0(4) . .
C16 N1 C13 C12 90.0(5) . .
Ni2 N1 C13 C12 -37.7(4) . .
N2 C12 C13 N1 58.3(5) . .
Ni2 O6 C10 O5 0.3(7) . .
Ni2 O6 C10 C7 -178.9(3) . .
O5 C10 C7 C8 13.0(6) . .
O6 C10 C7 C8 -167.7(4) . .
O5 C10 C7 C6 -168.7(4) . .
O6 C10 C7 C6 10.6(6) . .
C8 C7 C6 C5 -1.0(7) . .
C10 C7 C6 C5 -179.4(4) . .
C7 C6 C5 C4 1.5(7) . .
C3 O4 C4 C5 175.2(4) . .
C3 O4 C4 C9 -6.3(6) . .
C6 C5 C4 O4 177.9(4) . .
C6 C5 C4 C9 -0.6(7) . .
O4 C4 C9 C8 -179.2(4) . .
C5 C4 C9 C8 -0.8(7) . .
C4 C9 C8 C7 1.3(7) . .
C6 C7 C8 C9 -0.4(7) . .
C10 C7 C8 C9 178.0(4) . .
C4 O4 C3 C1 -174.7(3) . .
O4 C3 C1 C3 57.7(2) . 2
O4 C3 C1 C2 178.4(3) . 2
O4 C3 C1 C2 -61.7(4) . .
C17 O1 C2 C1 177.0(3) . .
C3 C1 C2 O1 -173.0(3) . .
C3 C1 C2 O1 66.5(4) 2 .
C2 C1 C2 O1 -53.9(2) 2 .
C2 O1 C17 C18 1.7(6) . .
C2 O1 C17 C21 -179.7(4) . .
O1 C17 C21 C22 -175.7(4) . .
C18 C17 C21 C22 3.0(7) . .
C17 C21 C22 C20 -1.2(7) . .
C21 C22 C20 C19 -1.7(7) . .
C21 C22 C20 C23 176.0(4) . .
C22 C20 C19 C18 3.0(7) . .
C23 C20 C19 C18 -174.7(4) . .
O1 C17 C18 C19 176.7(4) . .
C21 C17 C18 C19 -1.7(7) . .
C20 C19 C18 C17 -1.3(7) . .
Ni1 O2 C23 O3 -7.1(7) . .
Ni1 O2 C23 C20 174.5(3) . .
C19 C20 C23 O3 -1.3(7) . .
C22 C20 C23 O3 -178.9(4) . .
C19 C20 C23 O2 177.2(4) . .
C22 C20 C23 O2 -0.4(6) . .
